data_4335098
loop_
_publ_author_name
'Gabriel E. B\"uchel'
'Anatolie Gavriluta'
'Maria Nowak'
'Samuel M. Meier'
'Michael A. Jakupec'
'Olesea Cuzan'
'Constantin Turta'
'Jean-Bernard Tommasino'
'Erwann Jeanneau'
'Ghenadie Novitchi'
'Dominique Luneau'
'Vladimir B. Arion'

_publ_section_title
;
 Striking Difference in Antiproliferative Activity of Ruthenium- and
 Osmium-Nitrosyl Complexes with Azole Heterocycles
;
_journal_name_full 'Inorganic Chemistry'
_journal_page_first 6273
_journal_page_last 6285
_journal_paper_doi 10.1021/ic400555k
_journal_volume 52
_journal_year 2013
_chemical_formula_moiety 'C16 H36 N, C3 H4 Cl4 N3 O Os'
_chemical_formula_sum 'C19 H40 Cl4 N4 O Os'
_chemical_formula_weight 672.55
_chemical_name_systematic
; 
Tetrabutylammonium cis-tetrachlorido-nitrosyl-1H-pyrazole-osmate(III)  
;
_space_group_IT_number 14
_symmetry_cell_setting monoclinic
_symmetry_space_group_name_Hall '-P 2ybc'
_symmetry_space_group_name_H-M 'P 1 21/c 1'
_atom_sites_solution_hydrogens geom
_atom_sites_solution_primary direct
_atom_sites_solution_secondary difmap
_audit_creation_method SHELXL-97
_cell_angle_alpha 90.00
_cell_angle_beta 92.778(9)
_cell_angle_gamma 90.00
_cell_formula_units_Z 4
_cell_length_a 11.4520(10)
_cell_length_b 13.4450(10)
_cell_length_c 17.167(2)
_cell_measurement_reflns_used 6339
_cell_measurement_temperature 110(2)
_cell_measurement_theta_max 29.37
_cell_measurement_theta_min 3.51
_cell_volume 2640.1(4)
_computing_cell_refinement
;
CrysAlisPro, Agilent Technologies,
Version 1.171.35.15 (release 03-08-2011 CrysAlis171 .NET)
(compiled Aug  3 2011,13:03:54)
;
_computing_data_collection
;
CrysAlisPro, Agilent Technologies,
Version 1.171.35.15 (release 03-08-2011 CrysAlis171 .NET)
(compiled Aug  3 2011,13:03:54)
;
_computing_data_reduction
;
CrysAlisPro, Agilent Technologies,
Version 1.171.35.15 (release 03-08-2011 CrysAlis171 .NET)
(compiled Aug  3 2011,13:03:54)
;
_computing_molecular_graphics 'Bruker SHELXTL'
_computing_publication_material 'Bruker SHELXTL'
_computing_structure_refinement 'SHELXL-97 (Sheldrick, 2008)'
_computing_structure_solution 'SHELXS-97 (Sheldrick, 2008)'
_diffrn_ambient_temperature 110(2)
_diffrn_measured_fraction_theta_full 0.997
_diffrn_measured_fraction_theta_max 0.997
_diffrn_measurement_device_type 'Xcalibur, Atlas, Gemini'
_diffrn_measurement_method '\w scan'
_diffrn_radiation_monochromator graphite
_diffrn_radiation_source 'fine-focus sealed tube'
_diffrn_radiation_type MoK\a
_diffrn_radiation_wavelength 0.71069
_diffrn_reflns_av_R_equivalents 0.0368
_diffrn_reflns_av_sigmaI/netI 0.0397
_diffrn_reflns_limit_h_max 13
_diffrn_reflns_limit_h_min -13
_diffrn_reflns_limit_k_max 15
_diffrn_reflns_limit_k_min -13
_diffrn_reflns_limit_l_max 20
_diffrn_reflns_limit_l_min -17
_diffrn_reflns_number 11271
_diffrn_reflns_theta_full 25.00
_diffrn_reflns_theta_max 25.00
_diffrn_reflns_theta_min 3.52
_exptl_absorpt_coefficient_mu 5.252
_exptl_absorpt_correction_T_max 0.4870
_exptl_absorpt_correction_T_min 0.2164
_exptl_absorpt_correction_type analytical
_exptl_absorpt_process_details
;
CrysAlisPro, Agilent Technologies,
Version 1.171.35.15 (release 03-08-2011 CrysAlis171 .NET)
(compiled Aug  3 2011,13:03:54)
Analytical numeric absorption correction using a multifaceted crystal
            model based on expressions derived by R.C. Clark & J.S. Reid.
(Clark, R. C. & Reid, J. S. (1995). Acta Cryst. A51, 887-897)
;
_exptl_crystal_colour red
_exptl_crystal_density_diffrn 1.692
_exptl_crystal_description block
_exptl_crystal_F_000 1336
_exptl_crystal_size_max 0.42
_exptl_crystal_size_mid 0.24
_exptl_crystal_size_min 0.16
_refine_diff_density_max 1.280
_refine_diff_density_min -2.968
_refine_diff_density_rms 0.151
_refine_ls_extinction_method none
_refine_ls_goodness_of_fit_ref 1.087
_refine_ls_hydrogen_treatment constr
_refine_ls_matrix_type full
_refine_ls_number_parameters 262
_refine_ls_number_reflns 4628
_refine_ls_number_restraints 0
_refine_ls_restrained_S_all 1.087
_refine_ls_R_factor_all 0.0351
_refine_ls_R_factor_gt 0.0306
_refine_ls_shift/su_max 0.002
_refine_ls_shift/su_mean 0.000
_refine_ls_structure_factor_coef Fsqd
_refine_ls_weighting_details 'calc w=1/[\s^2^(Fo^2^)+(0.0357P)^2^+1.0770P] where P=(Fo^2^+2Fc^2^)/3'
_refine_ls_weighting_scheme calc
_refine_ls_wR_factor_gt 0.0704
_refine_ls_wR_factor_ref 0.0736
_reflns_number_gt 4198
_reflns_number_total 4628
_reflns_threshold_expression >2sigma(I)
_cod_data_source_file ic400555k_si_002_4.cif
_cod_data_source_block agpyrc
_cod_database_code 4335098

loop_
_symmetry_equiv_pos_as_xyz
'x, y, z'
'-x, y+1/2, -z+1/2'
'-x, -y, -z'
'x, -y-1/2, z-1/2'

loop_
_atom_site_label
_atom_site_type_symbol
_atom_site_fract_x
_atom_site_fract_y
_atom_site_fract_z
_atom_site_U_iso_or_equiv
_atom_site_adp_type
_atom_site_occupancy
_atom_site_symmetry_multiplicity
_atom_site_calc_flag
_atom_site_refinement_flags
Os1 Os 0.741815(13) 0.005902(10) 0.297008(8) 0.01484(8) Uani 1 1 d .
Cl1 Cl 0.62733(9) -0.04051(7) 0.18269(6) 0.0260(2) Uani 1 1 d .
Cl2 Cl 0.57453(9) -0.01515(7) 0.37132(6) 0.0218(2) Uani 1 1 d .
Cl3 Cl 0.84806(9) 0.05124(7) 0.41307(5) 0.0266(2) Uani 1 1 d .
Cl4 Cl 0.78558(9) -0.16190(7) 0.32252(6) 0.0295(2) Uani 1 1 d .
O1 O 0.9417(3) 0.0433(2) 0.20517(19) 0.0389(8) Uani 1 1 d .
N1 N 0.6820(3) 0.1515(2) 0.28470(17) 0.0179(7) Uani 1 1 d .
N2 N 0.6055(3) 0.1786(2) 0.22642(18) 0.0223(7) Uani 1 1 d .
H2 H 0.5826 0.1400 0.1872 0.027 Uiso 1 1 calc R
N3 N 0.8620(3) 0.0267(3) 0.2416(2) 0.0228(7) Uani 1 1 d .
C3 C 0.5689(4) 0.2724(3) 0.2361(2) 0.0253(9) Uani 1 1 d .
H3 H 0.5152 0.3079 0.2026 0.030 Uiso 1 1 calc R
C4 C 0.6233(4) 0.3068(3) 0.3027(2) 0.0240(9) Uani 1 1 d .
H4 H 0.6151 0.3708 0.3252 0.029 Uiso 1 1 calc R
C5 C 0.6935(4) 0.2293(3) 0.3316(2) 0.0233(9) Uani 1 1 d .
H5 H 0.7423 0.2319 0.3779 0.028 Uiso 1 1 calc R
N4 N 0.2449(3) 0.1349(2) 0.37958(17) 0.0173(7) Uani 1 1 d .
C6 C 0.1752(3) 0.0404(3) 0.3913(2) 0.0181(8) Uani 1 1 d .
H6A H 0.1140 0.0349 0.3488 0.022 Uiso 1 1 calc R
H6B H 0.1356 0.0455 0.4411 0.022 Uiso 1 1 calc R
C7 C 0.2496(4) -0.0539(3) 0.3927(2) 0.0232(9) Uani 1 1 d .
H7A H 0.3019 -0.0549 0.4403 0.028 Uiso 1 1 calc R
H7B H 0.2987 -0.0551 0.3468 0.028 Uiso 1 1 calc R
C8 C 0.1700(4) -0.1452(3) 0.3915(2) 0.0276(9) Uani 1 1 d .
H8A H 0.2180 -0.2045 0.4052 0.033 Uiso 1 1 calc R
H8B H 0.1124 -0.1372 0.4322 0.033 Uiso 1 1 calc R
C9 C 0.1046(4) -0.1640(3) 0.3141(3) 0.0350(11) Uani 1 1 d .
H9A H 0.0562 -0.2237 0.3181 0.052 Uiso 1 1 calc R
H9B H 0.1607 -0.1737 0.2735 0.052 Uiso 1 1 calc R
H9C H 0.0546 -0.1068 0.3008 0.052 Uiso 1 1 calc R
C10 C 0.3106(3) 0.1311(3) 0.3040(2) 0.0169(8) Uani 1 1 d .
H10A H 0.3389 0.1989 0.2925 0.020 Uiso 1 1 calc R
H10B H 0.3802 0.0881 0.3127 0.020 Uiso 1 1 calc R
C11 C 0.2405(3) 0.0931(3) 0.2330(2) 0.0198(8) Uani 1 1 d .
H11A H 0.1725 0.1372 0.2217 0.024 Uiso 1 1 calc R
H11B H 0.2109 0.0255 0.2434 0.024 Uiso 1 1 calc R
C12 C 0.3182(3) 0.0906(3) 0.1621(2) 0.0216(8) Uani 1 1 d .
H12A H 0.3436 0.1590 0.1501 0.026 Uiso 1 1 calc R
H12B H 0.3889 0.0504 0.1752 0.026 Uiso 1 1 calc R
C13 C 0.2536(4) 0.0466(3) 0.0909(2) 0.0302(10) Uani 1 1 d .
H13A H 0.3059 0.0446 0.0474 0.045 Uiso 1 1 calc R
H13B H 0.1854 0.0878 0.0765 0.045 Uiso 1 1 calc R
H13C H 0.2279 -0.0210 0.1027 0.045 Uiso 1 1 calc R
C14 C 0.3329(3) 0.1468(3) 0.4480(2) 0.0176(8) Uani 1 1 d .
H14A H 0.2917 0.1380 0.4969 0.021 Uiso 1 1 calc R
H14B H 0.3916 0.0930 0.4456 0.021 Uiso 1 1 calc R
C15 C 0.3967(3) 0.2458(3) 0.4518(2) 0.0201(8) Uani 1 1 d .
H15A H 0.4227 0.2632 0.3994 0.024 Uiso 1 1 calc R
H15B H 0.3426 0.2984 0.4683 0.024 Uiso 1 1 calc R
C16 C 0.5013(3) 0.2410(3) 0.5087(2) 0.0259(10) Uani 1 1 d .
H16A H 0.5571 0.1908 0.4905 0.031 Uiso 1 1 calc R
H16B H 0.4755 0.2193 0.5603 0.031 Uiso 1 1 calc R
C17 C 0.5630(4) 0.3408(3) 0.5175(2) 0.0283(9) Uani 1 1 d .
H17A H 0.6305 0.3342 0.5545 0.042 Uiso 1 1 calc R
H17B H 0.5087 0.3902 0.5369 0.042 Uiso 1 1 calc R
H17C H 0.5896 0.3621 0.4667 0.042 Uiso 1 1 calc R
C18 C 0.1617(3) 0.2226(3) 0.3740(2) 0.0190(8) Uani 1 1 d .
H18A H 0.1068 0.2124 0.3284 0.023 Uiso 1 1 calc R
H18B H 0.2075 0.2833 0.3641 0.023 Uiso 1 1 calc R
C19 C 0.0905(3) 0.2406(3) 0.4458(2) 0.0183(8) Uani 1 1 d .
H19A H 0.1430 0.2414 0.4933 0.022 Uiso 1 1 calc R
H19B H 0.0331 0.1862 0.4510 0.022 Uiso 1 1 calc R
C20 C 0.0265(4) 0.3403(3) 0.4371(2) 0.0247(9) Uani 1 1 d .
H20A H 0.0847 0.3946 0.4357 0.030 Uiso 1 1 calc R
H20B H -0.0204 0.3410 0.3872 0.030 Uiso 1 1 calc R
C21 C -0.0532(4) 0.3585(3) 0.5038(2) 0.0256(9) Uani 1 1 d .
H21A H -0.0928 0.4226 0.4962 0.038 Uiso 1 1 calc R
H21B H -0.0066 0.3594 0.5533 0.038 Uiso 1 1 calc R
H21C H -0.1115 0.3053 0.5050 0.038 Uiso 1 1 calc R

loop_
_atom_site_aniso_label
_atom_site_aniso_U_11
_atom_site_aniso_U_22
_atom_site_aniso_U_33
_atom_site_aniso_U_23
_atom_site_aniso_U_13
_atom_site_aniso_U_12
Os1 0.01442(12) 0.01283(11) 0.01720(12) 0.00022(5) 0.00002(8) -0.00126(5)
Cl1 0.0308(6) 0.0215(5) 0.0248(5) -0.0071(4) -0.0081(4) -0.0013(4)
Cl2 0.0169(5) 0.0213(5) 0.0274(6) 0.0034(4) 0.0054(4) -0.0011(4)
Cl3 0.0263(5) 0.0312(5) 0.0213(5) 0.0015(4) -0.0089(4) -0.0045(4)
Cl4 0.0319(6) 0.0177(5) 0.0390(6) 0.0031(4) 0.0025(5) 0.0039(4)
O1 0.0304(19) 0.0412(18) 0.0454(19) 0.0129(16) 0.0063(16) -0.0027(16)
N1 0.0204(18) 0.0148(15) 0.0182(16) 0.0042(13) -0.0013(13) -0.0021(13)
N2 0.0279(19) 0.0199(16) 0.0183(16) 0.0001(14) -0.0053(14) 0.0009(15)
N3 0.022(2) 0.0210(15) 0.0255(19) 0.0007(16) 0.0004(16) 0.0035(16)
C3 0.031(2) 0.0175(19) 0.027(2) 0.0062(17) -0.0023(18) 0.0063(17)
C4 0.029(2) 0.0139(18) 0.029(2) -0.0016(17) 0.0007(18) 0.0022(17)
C5 0.026(2) 0.0177(18) 0.026(2) -0.0046(17) -0.0035(17) -0.0007(17)
N4 0.0161(17) 0.0149(15) 0.0207(16) 0.0012(13) -0.0012(13) -0.0020(13)
C6 0.017(2) 0.0139(18) 0.023(2) 0.0011(17) 0.0040(16) -0.0024(17)
C7 0.026(2) 0.0160(19) 0.027(2) 0.0001(17) -0.0006(18) 0.0004(17)
C8 0.031(2) 0.0168(19) 0.036(2) 0.0010(18) 0.008(2) -0.0002(18)
C9 0.030(3) 0.025(2) 0.050(3) -0.005(2) 0.002(2) -0.0066(19)
C10 0.0143(19) 0.0201(18) 0.0166(18) 0.0017(15) 0.0039(15) -0.0011(16)
C11 0.019(2) 0.0195(19) 0.020(2) 0.0005(16) -0.0022(16) -0.0003(16)
C12 0.022(2) 0.0204(19) 0.022(2) -0.0015(17) -0.0030(17) 0.0017(17)
C13 0.035(3) 0.032(2) 0.023(2) -0.0001(19) -0.0055(19) 0.002(2)
C14 0.020(2) 0.0191(18) 0.0138(18) 0.0029(15) -0.0012(15) 0.0032(16)
C15 0.022(2) 0.0194(19) 0.0191(19) 0.0027(16) -0.0002(16) -0.0019(16)
C16 0.028(3) 0.024(2) 0.025(2) 0.0019(17) -0.0084(19) -0.0020(16)
C17 0.029(2) 0.032(2) 0.024(2) -0.0035(18) 0.0000(18) -0.0033(19)
C18 0.021(2) 0.0140(17) 0.0215(19) 0.0027(16) -0.0027(16) 0.0015(16)
C19 0.019(2) 0.0204(19) 0.0159(18) 0.0020(16) 0.0023(16) 0.0027(16)
C20 0.031(2) 0.0165(18) 0.026(2) 0.0041(16) 0.0032(18) 0.0062(17)
C21 0.027(2) 0.022(2) 0.029(2) 0.0009(17) 0.0007(18) 0.0080(18)

loop_
_atom_type_symbol
_atom_type_description
_atom_type_scat_dispersion_real
_atom_type_scat_dispersion_imag
_atom_type_scat_source
C C 0.0033 0.0016 'International Tables Vol C Tables 4.2.6.8 and 6.1.1.4'
H H 0.0000 0.0000 'International Tables Vol C Tables 4.2.6.8 and 6.1.1.4'
N N 0.0061 0.0033 'International Tables Vol C Tables 4.2.6.8 and 6.1.1.4'
O O 0.0106 0.0060 'International Tables Vol C Tables 4.2.6.8 and 6.1.1.4'
Cl Cl 0.1484 0.1585 'International Tables Vol C Tables 4.2.6.8 and 6.1.1.4'
Os Os -1.2165 7.6030 'International Tables Vol C Tables 4.2.6.8 and 6.1.1.4'

loop_
_geom_angle_atom_site_label_1
_geom_angle_atom_site_label_2
_geom_angle_atom_site_label_3
_geom_angle
N3 Os1 N1 93.36(14)
N3 Os1 Cl4 95.14(11)
N1 Os1 Cl4 171.50(8)
N3 Os1 Cl3 91.75(12)
N1 Os1 Cl3 89.80(9)
Cl4 Os1 Cl3 89.66(4)
N3 Os1 Cl2 177.39(11)
N1 Os1 Cl2 84.04(8)
Cl4 Os1 Cl2 87.46(3)
Cl3 Os1 Cl2 88.48(4)
N3 Os1 Cl1 90.60(12)
N1 Os1 Cl1 89.85(9)
Cl4 Os1 Cl1 90.34(4)
Cl3 Os1 Cl1 177.63(3)
Cl2 Os1 Cl1 89.15(4)
C5 N1 N2 106.2(3)
C5 N1 Os1 131.3(3)
N2 N1 Os1 121.9(2)
C3 N2 N1 111.0(3)
C3 N2 H2 124.5
N1 N2 H2 124.5
O1 N3 Os1 178.1(3)
N2 C3 C4 106.9(4)
N2 C3 H3 126.5
C4 C3 H3 126.5
C3 C4 C5 106.1(3)
C3 C4 H4 126.9
C5 C4 H4 126.9
N1 C5 C4 109.7(3)
N1 C5 H5 125.2
C4 C5 H5 125.2
C18 N4 C6 109.0(3)
C18 N4 C14 111.0(3)
C6 N4 C14 108.6(3)
C18 N4 C10 107.8(3)
C6 N4 C10 111.6(3)
C14 N4 C10 108.9(3)
N4 C6 C7 113.6(3)
N4 C6 H6A 108.8
C7 C6 H6A 108.8
N4 C6 H6B 108.8
C7 C6 H6B 108.8
H6A C6 H6B 107.7
C6 C7 C8 109.6(3)
C6 C7 H7A 109.8
C8 C7 H7A 109.8
C6 C7 H7B 109.8
C8 C7 H7B 109.8
H7A C7 H7B 108.2
C9 C8 C7 114.5(3)
C9 C8 H8A 108.6
C7 C8 H8A 108.6
C9 C8 H8B 108.6
C7 C8 H8B 108.6
H8A C8 H8B 107.6
C8 C9 H9A 109.5
C8 C9 H9B 109.5
H9A C9 H9B 109.5
C8 C9 H9C 109.5
H9A C9 H9C 109.5
H9B C9 H9C 109.5
C11 C10 N4 115.4(3)
C11 C10 H10A 108.4
N4 C10 H10A 108.4
C11 C10 H10B 108.4
N4 C10 H10B 108.4
H10A C10 H10B 107.5
C10 C11 C12 109.8(3)
C10 C11 H11A 109.7
C12 C11 H11A 109.7
C10 C11 H11B 109.7
C12 C11 H11B 109.7
H11A C11 H11B 108.2
C13 C12 C11 111.6(3)
C13 C12 H12A 109.3
C11 C12 H12A 109.3
C13 C12 H12B 109.3
C11 C12 H12B 109.3
H12A C12 H12B 108.0
C12 C13 H13A 109.5
C12 C13 H13B 109.5
H13A C13 H13B 109.5
C12 C13 H13C 109.5
H13A C13 H13C 109.5
H13B C13 H13C 109.5
C15 C14 N4 115.2(3)
C15 C14 H14A 108.5
N4 C14 H14A 108.5
C15 C14 H14B 108.5
N4 C14 H14B 108.5
H14A C14 H14B 107.5
C16 C15 C14 110.9(3)
C16 C15 H15A 109.5
C14 C15 H15A 109.5
C16 C15 H15B 109.5
C14 C15 H15B 109.5
H15A C15 H15B 108.1
C15 C16 C17 112.2(3)
C15 C16 H16A 109.2
C17 C16 H16A 109.2
C15 C16 H16B 109.2
C17 C16 H16B 109.2
H16A C16 H16B 107.9
C16 C17 H17A 109.5
C16 C17 H17B 109.5
H17A C17 H17B 109.5
C16 C17 H17C 109.5
H17A C17 H17C 109.5
H17B C17 H17C 109.5
N4 C18 C19 115.5(3)
N4 C18 H18A 108.4
C19 C18 H18A 108.4
N4 C18 H18B 108.4
C19 C18 H18B 108.4
H18A C18 H18B 107.5
C18 C19 C20 109.4(3)
C18 C19 H19A 109.8
C20 C19 H19A 109.8
C18 C19 H19B 109.8
C20 C19 H19B 109.8
H19A C19 H19B 108.2
C21 C20 C19 111.8(3)
C21 C20 H20A 109.3
C19 C20 H20A 109.3
C21 C20 H20B 109.3
C19 C20 H20B 109.3
H20A C20 H20B 107.9
C20 C21 H21A 109.5
C20 C21 H21B 109.5
H21A C21 H21B 109.5
C20 C21 H21C 109.5
H21A C21 H21C 109.5
H21B C21 H21C 109.5

loop_
_geom_bond_atom_site_label_1
_geom_bond_atom_site_label_2
_geom_bond_distance
Os1 N3 1.733(4)
Os1 N1 2.082(3)
Os1 Cl4 2.3477(9)
Os1 Cl3 2.3637(10)
Os1 Cl2 2.3695(11)
Os1 Cl1 2.3896(10)
O1 N3 1.153(4)
N1 C5 1.322(5)
N1 N2 1.348(4)
N2 C3 1.341(5)
N2 H2 0.8800
C3 C4 1.358(5)
C3 H3 0.9500
C4 C5 1.392(5)
C4 H4 0.9500
C5 H5 0.9500
N4 C18 1.515(5)
N4 C6 1.518(4)
N4 C14 1.519(5)
N4 C10 1.533(4)
C6 C7 1.528(5)
C6 H6A 0.9900
C6 H6B 0.9900
C7 C8 1.529(5)
C7 H7A 0.9900
C7 H7B 0.9900
C8 C9 1.514(6)
C8 H8A 0.9900
C8 H8B 0.9900
C9 H9A 0.9800
C9 H9B 0.9800
C9 H9C 0.9800
C10 C11 1.515(5)
C10 H10A 0.9900
C10 H10B 0.9900
C11 C12 1.542(5)
C11 H11A 0.9900
C11 H11B 0.9900
C12 C13 1.518(5)
C12 H12A 0.9900
C12 H12B 0.9900
C13 H13A 0.9800
C13 H13B 0.9800
C13 H13C 0.9800
C14 C15 1.517(5)
C14 H14A 0.9900
C14 H14B 0.9900
C15 C16 1.510(5)
C15 H15A 0.9900
C15 H15B 0.9900
C16 C17 1.520(6)
C16 H16A 0.9900
C16 H16B 0.9900
C17 H17A 0.9800
C17 H17B 0.9800
C17 H17C 0.9800
C18 C19 1.529(5)
C18 H18A 0.9900
C18 H18B 0.9900
C19 C20 1.531(5)
C19 H19A 0.9900
C19 H19B 0.9900
C20 C21 1.518(5)
C20 H20A 0.9900
C20 H20B 0.9900
C21 H21A 0.9800
C21 H21B 0.9800
C21 H21C 0.9800

loop_
_geom_torsion_atom_site_label_1
_geom_torsion_atom_site_label_2
_geom_torsion_atom_site_label_3
_geom_torsion_atom_site_label_4
_geom_torsion
N3 Os1 N1 C5 -98.3(4)
Cl3 Os1 N1 C5 -6.6(3)
Cl2 Os1 N1 C5 81.9(3)
Cl1 Os1 N1 C5 171.1(3)
N3 Os1 N1 N2 91.6(3)
Cl3 Os1 N1 N2 -176.7(3)
Cl2 Os1 N1 N2 -88.2(3)
Cl1 Os1 N1 N2 1.0(3)
C5 N1 N2 C3 0.1(4)
Os1 N1 N2 C3 172.3(2)
N1 N2 C3 C4 -0.2(4)
N2 C3 C4 C5 0.2(4)
N2 N1 C5 C4 0.1(4)
Os1 N1 C5 C4 -171.2(3)
C3 C4 C5 N1 -0.2(5)
C18 N4 C6 C7 176.4(3)
C14 N4 C6 C7 -62.5(4)
C10 N4 C6 C7 57.5(4)
N4 C6 C7 C8 -170.9(3)
C6 C7 C8 C9 71.9(4)
C18 N4 C10 C11 -74.7(4)
C6 N4 C10 C11 45.0(4)
C14 N4 C10 C11 164.8(3)
N4 C10 C11 C12 -178.4(3)
C10 C11 C12 C13 176.3(3)
C18 N4 C14 C15 -50.9(4)
C6 N4 C14 C15 -170.8(3)
C10 N4 C14 C15 67.6(4)
N4 C14 C15 C16 -165.9(3)
C14 C15 C16 C17 -176.7(3)
C6 N4 C18 C19 60.6(4)
C14 N4 C18 C19 -59.0(4)
C10 N4 C18 C19 -178.2(3)
N4 C18 C19 C20 170.7(3)
C18 C19 C20 C21 175.6(3)
